data_4304692
loop_
_publ_author_name
'Zoran Mazej'
'Evgeny Goreshnik'

_publ_contact_author_address
;
Department of Inorganic Chemistry and Technology
Jozef Stefan Institute
Jamova 39 1000 Ljubljana
SLOVENIA
;
_publ_contact_author_email evgeny.goreshnik@ijs.si
_publ_contact_author_fax 386(1)4773645
_publ_contact_author_name 'Goreshnik, Evgeny'
_publ_contact_author_phone 386(1)4773155
_publ_section_title
;
Synthesis, Raman Spectra and Crystal Structures of [Cu(XeF2)n](SbF6)2
(n= 2,4)
;
_journal_name_full 'Inorganic Chemistry'
_journal_page_first 4209
_journal_page_last 4214
_journal_paper_doi 10.1021/ic702249u
_journal_volume 47
_journal_year 2008
_chemical_absolute_configuration ad
_chemical_formula_moiety 'Cu F14 Sb Xe4, F6 Sb'
_chemical_formula_sum 'Cu F20 Sb2 Xe4'
_chemical_formula_weight 1212.23
_space_group_IT_number 82
_symmetry_cell_setting tetragonal
_symmetry_space_group_name_Hall 'I -4'
_symmetry_space_group_name_H-M 'I -4'
_audit_conform_dict_location ftp://ftp.iucr.org/pub/cif_core.dic
_audit_conform_dict_name cif_core.dic
_audit_conform_dict_version 2.3
_audit_creation_date 2006-04-05T10:24:31-00:00
_audit_creation_method 'WinGX routine CIF_UPDATE'
_cell_angle_alpha 90
_cell_angle_beta 90
_cell_angle_gamma 90
_cell_formula_units_Z 2
_cell_length_a 11.089(7)
_cell_length_b 11.089(7)
_cell_length_c 8.278(6)
_cell_measurement_reflns_used 71
_cell_measurement_temperature 200
_cell_measurement_theta_max 28.2812
_cell_measurement_theta_min 2.5978
_cell_volume 1017.9(12)
_computing_cell_refinement 'CrystalClear (Rigaku Corporation, 1999)'
_computing_data_collection 'CrystalClear (Rigaku Corporation, 1999)'
_computing_data_reduction 'CrystalClear (Rigaku Corporation, 1999)'
_computing_publication_material 'WinGX 1.70 (Farrugia, L. J., 1999)'
_computing_structure_refinement 'SHELXL-97 (Sheldrick, 1997)'
_computing_structure_solution
;
        SIR92 (Altomare, et. al. 1994)
;
_diffrn_measured_fraction_theta_full 0.982
_diffrn_measured_fraction_theta_max 0.883
_diffrn_measurement_device 'Mercury CCD'
_diffrn_measurement_method \w
_diffrn_radiation_type MoK\a
_diffrn_radiation_wavelength 0.71069
_diffrn_reflns_av_R_equivalents 0.0151
_diffrn_reflns_limit_h_max 13
_diffrn_reflns_limit_h_min -8
_diffrn_reflns_limit_k_max 13
_diffrn_reflns_limit_k_min -13
_diffrn_reflns_limit_l_max 6
_diffrn_reflns_limit_l_min -10
_diffrn_reflns_number 2250
_diffrn_reflns_theta_full 25
_diffrn_reflns_theta_max 28.26
_diffrn_reflns_theta_min 2.6
_diffrn_standards_decay_% 0
_diffrn_standards_interval_count 0
_diffrn_standards_number 0
_exptl_absorpt_coefficient_mu 10.377
_exptl_absorpt_correction_T_max 0.441
_exptl_absorpt_correction_T_min 0.367
_exptl_absorpt_correction_type multi-scan
_exptl_absorpt_process_details 'Blessing R.H., 1995'
_exptl_crystal_colour Colorless
_exptl_crystal_density_diffrn 3.955
_exptl_crystal_density_method 'not measured'
_exptl_crystal_description Block
_exptl_crystal_F_000 1054
_exptl_crystal_size_max 0.1
_exptl_crystal_size_mid 0.09
_exptl_crystal_size_min 0.08
_refine_diff_density_max 0.855
_refine_diff_density_min -0.754
_refine_ls_abs_structure_details 'Flack H D (1983), Acta Cryst. A39, 876-881'
_refine_ls_abs_structure_Flack 0.01(3)
_refine_ls_extinction_coef 0.00250(11)
_refine_ls_extinction_expression Fc^*^=kFc[1+0.001xFc^2^\l^3^/sin(2\q)]^-1/4^
_refine_ls_extinction_method SHELXL
_refine_ls_goodness_of_fit_ref 1.053
_refine_ls_matrix_type full
_refine_ls_number_constraints 0
_refine_ls_number_parameters 63
_refine_ls_number_reflns 1050
_refine_ls_number_restraints 0
_refine_ls_restrained_S_all 1.053
_refine_ls_R_factor_gt 0.0185
_refine_ls_shift/su_max 0
_refine_ls_structure_factor_coef Fsqd
_refine_ls_weighting_details 'calc w=1/[\s^2^(Fo^2^)+(0.0148P)^2^+0.0000P] where P=(Fo^2^+2Fc^2^)/3'
_refine_ls_weighting_scheme calc
_refine_ls_wR_factor_ref 0.0397
_reflns_number_gt 1028
_reflns_number_total 1050
_reflns_threshold_expression I>2\s(I)
_cod_data_source_file ic702249u-file003.cif
_cod_data_source_block shelxl
_cod_original_cell_volume 1017.8(12)
_cod_original_formula_sum 'Cu F20 Sb2 Xe4 '
_cod_database_code 4304692

loop_
_symmetry_equiv_pos_as_xyz
'x, y, z'
'-x, -y, z'
'y, -x, -z'
'-y, x, -z'
'x+1/2, y+1/2, z+1/2'
'-x+1/2, -y+1/2, z+1/2'
'y+1/2, -x+1/2, -z+1/2'
'-y+1/2, x+1/2, -z+1/2'

loop_
_atom_site_label
_atom_site_type_symbol
_atom_site_fract_x
_atom_site_fract_y
_atom_site_fract_z
_atom_site_U_iso_or_equiv
_atom_site_adp_type
_atom_site_occupancy
_atom_site_symmetry_multiplicity
_atom_site_calc_flag
_atom_site_refinement_flags
_atom_site_disorder_assembly
_atom_site_disorder_group
Xe1 Xe -0.23201(3) -0.34781(3) -0.86138(5) 0.02160(10) Uani 1 1 d . . .
Sb2 Sb 0.0000 -0.5000 -0.2500 0.02865(19) Uani 1 4 d S . .
Sb1 Sb -0.5000 -0.5000 -0.5000 0.02000(17) Uani 1 4 d S . .
Cu1 Cu -0.5000 -0.5000 -1.0000 0.0149(3) Uani 1 4 d S . .
F2 F -0.5349(3) -0.3306(3) -0.9907(4) 0.0203(6) Uani 1 1 d . . .
F21 F 0.0000 -0.5000 -0.0251(6) 0.068(2) Uani 1 2 d S . .
F1 F -0.5000 -0.5000 -0.7301(6) 0.0341(12) Uani 1 2 d S . .
F11 F -0.3503(4) -0.4260(4) -0.5035(5) 0.0541(12) Uani 1 1 d . . .
F3 F -0.2535(4) -0.6380(4) 0.2180(5) 0.0449(11) Uani 1 1 d . . .
F22 F -0.1295(4) -0.6065(4) -0.2548(6) 0.0616(12) Uani 1 1 d . . .

loop_
_atom_site_aniso_label
_atom_site_aniso_U_11
_atom_site_aniso_U_22
_atom_site_aniso_U_33
_atom_site_aniso_U_23
_atom_site_aniso_U_13
_atom_site_aniso_U_12
Xe1 0.01970(17) 0.02391(17) 0.02120(19) -0.00341(14) -0.00091(14) -0.00149(12)
Sb2 0.0270(3) 0.0270(3) 0.0320(5) 0.000 0.000 0.000
Sb1 0.0254(2) 0.0254(2) 0.0093(4) 0.000 0.000 0.000
Cu1 0.0165(4) 0.0165(4) 0.0115(6) 0.000 0.000 0.000
F2 0.0236(15) 0.0188(14) 0.0184(16) 0.0014(13) -0.0003(13) 0.0026(11)
F21 0.085(5) 0.088(5) 0.031(3) 0.000 0.000 0.040(4)
F1 0.046(3) 0.041(3) 0.015(2) 0.000 0.000 0.010(2)
F11 0.043(2) 0.093(3) 0.026(2) 0.001(2) 0.0045(18) -0.030(2)
F3 0.047(2) 0.045(2) 0.042(2) 0.0123(18) -0.0136(18) 0.012(2)
F22 0.052(3) 0.051(3) 0.082(3) 0.012(3) 0.008(3) -0.022(2)

loop_
_atom_type_symbol
_atom_type_description
_atom_type_scat_dispersion_real
_atom_type_scat_dispersion_imag
_atom_type_scat_source
Xe Xe -0.4205 1.9578 'International Tables Vol C Tables 4.2.6.8 and 6.1.1.4'
Sb Sb -0.5866 1.5461 'International Tables Vol C Tables 4.2.6.8 and 6.1.1.4'
Cu Cu 0.3201 1.2651 'International Tables Vol C Tables 4.2.6.8 and 6.1.1.4'
F F 0.0171 0.0103 'International Tables Vol C Tables 4.2.6.8 and 6.1.1.4'

loop_
_geom_angle_atom_site_label_1
_geom_angle_atom_site_label_2
_geom_angle_atom_site_label_3
_geom_angle
_geom_angle_site_symmetry_1
_geom_angle_site_symmetry_3
_geom_angle_publ_flag
F3 Xe1 F2 177.00(16) 7_544 3_543 ?
F22 Sb2 F22 90.026(8) 7_544 . ?
F22 Sb2 F22 90.027(7) 7_544 2_545 ?
F22 Sb2 F22 177.5(3) . 2_545 ?
F22 Sb2 F22 177.5(3) 7_544 8_444 ?
F22 Sb2 F22 90.026(7) . 8_444 ?
F22 Sb2 F22 90.026(7) 2_545 8_444 ?
F22 Sb2 F21 91.23(15) 7_544 7_544 ?
F22 Sb2 F21 88.77(15) . 7_544 ?
F22 Sb2 F21 88.77(15) 2_545 7_544 ?
F22 Sb2 F21 91.23(15) 8_444 7_544 ?
F22 Sb2 F21 88.77(15) 7_544 . ?
F22 Sb2 F21 91.23(15) . . ?
F22 Sb2 F21 91.23(15) 2_545 . ?
F22 Sb2 F21 88.77(15) 8_444 . ?
F21 Sb2 F21 180.0 7_544 . ?
F11 Sb1 F11 178.2(2) . 2_445 ?
F11 Sb1 F11 90.014(5) . 4_454 ?
F11 Sb1 F11 90.014(5) 2_445 4_454 ?
F11 Sb1 F11 90.014(5) . 3_544 ?
F11 Sb1 F11 90.014(5) 2_445 3_544 ?
F11 Sb1 F11 178.2(2) 4_454 3_544 ?
F11 Sb1 F1 90.90(12) . 3_544 ?
F11 Sb1 F1 90.90(12) 2_445 3_544 ?
F11 Sb1 F1 89.10(12) 4_454 3_544 ?
F11 Sb1 F1 89.10(12) 3_544 3_544 ?
F11 Sb1 F1 89.10(12) . . ?
F11 Sb1 F1 89.10(12) 2_445 . ?
F11 Sb1 F1 90.90(12) 4_454 . ?
F11 Sb1 F1 90.90(12) 3_544 . ?
F1 Sb1 F1 180.000(1) 3_544 . ?
F2 Cu1 F2 175.42(18) 4_453 3_543 ?
F2 Cu1 F2 90.091(8) 4_453 . ?
F2 Cu1 F2 90.091(8) 3_543 . ?
F2 Cu1 F2 90.091(8) 4_453 2_445 ?
F2 Cu1 F2 90.091(8) 3_543 2_445 ?
F2 Cu1 F2 175.42(18) . 2_445 ?
F2 Cu1 F1 87.71(9) 4_453 3_543 ?
F2 Cu1 F1 87.71(9) 3_543 3_543 ?
F2 Cu1 F1 92.29(9) . 3_543 ?
F2 Cu1 F1 92.29(9) 2_445 3_543 ?
F2 Cu1 F1 92.29(9) 4_453 . ?
F2 Cu1 F1 92.29(9) 3_543 . ?
F2 Cu1 F1 87.71(9) . . ?
F2 Cu1 F1 87.71(9) 2_445 . ?
F1 Cu1 F1 180.000(1) 3_543 . ?
Cu1 F2 Xe1 127.78(15) . 4_453 ?
Sb1 F1 Cu1 180.0 . . ?

loop_
_geom_bond_atom_site_label_1
_geom_bond_atom_site_label_2
_geom_bond_distance
_geom_bond_site_symmetry_2
_geom_bond_publ_flag
Xe1 F3 1.939(4) 7_544 ?
Xe1 F2 2.094(3) 3_543 ?
Sb2 F22 1.860(4) 7_544 ?
Sb2 F22 1.860(4) . ?
Sb2 F22 1.860(4) 2_545 ?
Sb2 F22 1.860(4) 8_444 ?
Sb2 F21 1.862(5) 7_544 ?
Sb2 F21 1.862(5) . ?
Sb1 F11 1.852(4) . ?
Sb1 F11 1.852(4) 2_445 ?
Sb1 F11 1.852(4) 4_454 ?
Sb1 F11 1.852(4) 3_544 ?
Sb1 F1 1.905(5) 3_544 ?
Sb1 F1 1.905(5) . ?
Cu1 F2 1.920(3) 4_453 ?
Cu1 F2 1.920(3) 3_543 ?
Cu1 F2 1.920(3) . ?
Cu1 F2 1.920(3) 2_445 ?
Cu1 F1 2.234(5) 3_543 ?
Cu1 F1 2.234(5) . ?
F2 Xe1 2.094(3) 4_453 ?
F3 Xe1 1.939(4) 8_444 ?
